data_9009779
loop_
_publ_author_name
'Grey, I. E.'
'Mumme, W. G.'
'Ness, T. J.'
'Roth, R. S.'
'Smith, K. L.'

_publ_section_title
;Structural relations between weberite and zirconolite polytypes - refinements
 of doped 3T and 4M Ca2Ta2O7 and 3T CaZrTi2O7 Locality: synthetic Sample: T =
 123 K Note: polytype Zirconolite-3T
;
_journal_name_full 'Journal of Solid State Chemistry'
_journal_page_first 285
_journal_page_last 295
_journal_paper_doi 10.1016/S0022-4596(03)00222-6
_journal_volume 174
_journal_year 2003
_chemical_compound_source Synthetic
_chemical_formula_sum 'Al0.96 Ca1.538 O14 Th0.302 Ti2.6 Zr2.6'
_chemical_name_mineral Zirconolite
_space_group_IT_number 152
_symmetry_space_group_name_Hall 'P 31 2"'
_symmetry_space_group_name_H-M 'P 31 2 1'
_cell_angle_alpha 90
_cell_angle_beta 90
_cell_angle_gamma 120
_cell_length_a 7.228
_cell_length_b 7.228
_cell_length_c 16.805
_cell_formula_units_Z 3
_cell_volume 760.336
_database_code_amcsd 0014037
_diffrn_ambient_temperature 123
_exptl_crystal_density_diffrn 4.870
_cod_original_formula_sum 'Ca1.538 Th.302 Zr2.6 Ti2.6 Al.96 O14'
_cod_database_code 9009779

loop_
_space_group_symop_operation_xyz
x,y,z
y,x,-z
-y,x-y,1/3+z
-x,-x+y,1/3-z
-x+y,-x,2/3+z
x-y,-y,2/3-z

loop_
_atom_site_label
_atom_site_fract_x
_atom_site_fract_y
_atom_site_fract_z
_atom_site_occupancy
_atom_site_U_iso_or_equiv
CaM1 0.83250 0.00000 0.33333 0.84000 0.00710
ThM1 0.83250 0.00000 0.33333 0.04000 0.00710
ZrM1 0.83250 0.00000 0.33333 0.12000 0.00710
CaM2 0.33420 0.00000 0.33333 0.61800 0.00960
ThM2 0.33420 0.00000 0.33333 0.26200 0.00960
ZrM2 0.33420 0.00000 0.33333 0.12000 0.00960
ZrM3 0.16470 0.66330 0.01782 0.96000 0.00710
CaM3 0.16470 0.66330 0.01782 0.04000 0.00710
TiM4 0.32910 0.00000 0.83333 0.44000 0.00630
AlM4 0.32910 0.00000 0.83333 0.44000 0.00630
ZrM4 0.32910 0.00000 0.83333 0.12000 0.00630
TiM5 0.92170 0.05000 0.83190 0.26000 0.01600
ZrM5 0.92170 0.05000 0.83190 0.06000 0.01600
AlM5* 0.91700 0.11000 0.83300 0.18000 0.01600
TiM6 0.49950 0.33230 0.16426 0.82000 0.00850
AlM6 0.49950 0.33230 0.16426 0.08000 0.00850
ZrM6 0.49950 0.33230 0.16426 0.10000 0.00850
O1 0.60000 0.62900 0.14500 1.00000 0.01900
O2 0.00700 0.82800 0.06690 1.00000 0.01200
O3 0.52600 0.30500 0.04690 1.00000 0.00700
O4 0.19200 0.21800 0.14580 1.00000 0.01200
O5 0.52500 0.88900 0.05460 1.00000 0.00900
O6 0.93900 0.30900 0.05480 1.00000 0.00800
O7 0.21100 0.61600 0.13950 1.00000 0.01500

loop_
_cod_related_entry_id
_cod_related_entry_database
_cod_related_entry_code
1 AMCSD 0014037
